data_7243206
loop_
_publ_author_name
'Theppitak, Chatphorn'
'Kielar, Filip'
'Dungkaew, Winya'
'Sukwattanasinitt, Mongkol'
'Kangkaew, Laongdao'
'Sahasithiwat, Somboon'
'Zenno, Hikaru'
'Hayami, Shinya'
'Chainok, Kittipong'

_publ_section_title
;
 The coordination chemistry of benzhydrazide with lanthanide(iii) ions:
 hydrothermal in situ ligand formation, structures, magnetic and
 photoluminescence sensing properties
;
_journal_issue 40
_journal_name_full 'RSC Advances'
_journal_page_first 24709
_journal_page_last 24721
_journal_paper_doi 10.1039/D1RA03106F
_journal_volume 11
_journal_year 2021
_chemical_formula_moiety 'C28 H32 N9 O7 Sm, 3(N O3)'
_chemical_formula_sum 'C28 H32 N12 O16 Sm'
_chemical_formula_weight 943.00
_space_group_crystal_system monoclinic
_space_group_IT_number 15
_space_group_name_Hall '-C 2yc'
_space_group_name_H-M_alt 'C 1 2/c 1'
_atom_sites_solution_hydrogens mixed
_atom_sites_solution_primary dual
_audit_creation_date 2021-02-21
_audit_creation_method
;
Olex2 1.3
(compiled 2020.11.12 svn.r5f609507 for OlexSys, GUI svn.r6272)
;
_audit_update_record
;
2021-02-21 deposited with the CCDC.	2021-07-08 downloaded from the CCDC.
;
_cell_angle_alpha 90
_cell_angle_beta 99.982(10)
_cell_angle_gamma 90
_cell_formula_units_Z 4
_cell_length_a 24.726(8)
_cell_length_b 15.346(5)
_cell_length_c 10.498(3)
_cell_measurement_reflns_used 4334
_cell_measurement_temperature 296
_cell_measurement_theta_max 24.104
_cell_measurement_theta_min 3.139
_cell_volume 3923(2)
_computing_cell_refinement 'SAINT v8.34A (Bruker, 2013)'
_computing_data_reduction 'SAINT v8.34A (Bruker, 2013)'
_computing_molecular_graphics 'Olex2 1.3 (Dolomanov et al., 2009)'
_computing_publication_material 'Olex2 1.3 (Dolomanov et al., 2009)'
_computing_structure_refinement 'SHELXL 2018/3 (Sheldrick, 2015)'
_computing_structure_solution 'SHELXT 2018/2 (Sheldrick, 2018)'
_diffrn_ambient_temperature 296.0
_diffrn_detector 'Bruker PHOTON 200 area detector'
_diffrn_detector_area_resol_mean 7.39
_diffrn_detector_type 'PHOTON II area detector'
_diffrn_measured_fraction_theta_full 0.998
_diffrn_measured_fraction_theta_max 0.992
_diffrn_measurement_device 'four-circle KAPPA diffractometer'
_diffrn_measurement_device_type 'BRUKER D8 QUEST CMOS PHOTON II'
_diffrn_measurement_method '\f and \w scans'
_diffrn_radiation_collimation '0.5 mm'
_diffrn_radiation_monochromator graphite
_diffrn_radiation_probe x-ray
_diffrn_radiation_type MoK\a
_diffrn_radiation_wavelength 0.71073
_diffrn_radiation_xray_symbol K-L~3~
_diffrn_reflns_av_R_equivalents 0.0494
_diffrn_reflns_av_unetI/netI 0.0423
_diffrn_reflns_Laue_measured_fraction_full 0.998
_diffrn_reflns_Laue_measured_fraction_max 0.992
_diffrn_reflns_limit_h_max 29
_diffrn_reflns_limit_h_min -29
_diffrn_reflns_limit_k_max 18
_diffrn_reflns_limit_k_min -18
_diffrn_reflns_limit_l_max 12
_diffrn_reflns_limit_l_min -12
_diffrn_reflns_number 13754
_diffrn_reflns_point_group_measured_fraction_full 0.998
_diffrn_reflns_point_group_measured_fraction_max 0.992
_diffrn_reflns_theta_full 25.242
_diffrn_reflns_theta_max 25.400
_diffrn_reflns_theta_min 3.138
_diffrn_source 'sealed x-ray tube'
_diffrn_source_current 30.0
_diffrn_source_power 1.5
_diffrn_source_type Mo
_diffrn_source_voltage 50.0
_diffrn_standards_number 0
_exptl_absorpt_coefficient_mu 1.580
_exptl_absorpt_correction_T_max 0.7452
_exptl_absorpt_correction_T_min 0.6603
_exptl_absorpt_correction_type multi-scan
_exptl_absorpt_process_details
'SADABS-2014/4 (Bruker,2014/4) was used for absorption correction. wR2(int) was 0.0617 before and 0.0517 after correction. The Ratio of minimum to maximum transmission is 0.8861. The \l/2 correction factor is 0.00150.'
_exptl_crystal_colour 'light yellow'
_exptl_crystal_colour_modifier light
_exptl_crystal_colour_primary yellow
_exptl_crystal_density_diffrn 1.597
_exptl_crystal_description block
_exptl_crystal_F_000 1896
_exptl_crystal_size_max 0.3
_exptl_crystal_size_mid 0.22
_exptl_crystal_size_min 0.22
_refine_diff_density_max 0.744
_refine_diff_density_min -1.469
_refine_diff_density_rms 0.080
_refine_ls_extinction_method none
_refine_ls_goodness_of_fit_ref 1.069
_refine_ls_hydrogen_treatment mixed
_refine_ls_matrix_type full
_refine_ls_number_parameters 410
_refine_ls_number_reflns 3593
_refine_ls_number_restraints 325
_refine_ls_restrained_S_all 1.061
_refine_ls_R_factor_all 0.0594
_refine_ls_R_factor_gt 0.0389
_refine_ls_shift/su_max 0.001
_refine_ls_shift/su_mean 0.000
_refine_ls_structure_factor_coef Fsqd
_refine_ls_weighting_details 'w=1/[\s^2^(Fo^2^)+(0.0493P)^2^+7.2731P] where P=(Fo^2^+2Fc^2^)/3'
_refine_ls_weighting_scheme calc
_refine_ls_wR_factor_gt 0.0895
_refine_ls_wR_factor_ref 0.1018
_reflns_Friedel_coverage 0.000
_reflns_number_gt 2853
_reflns_number_total 3593
_reflns_threshold_expression 'I > 2\s(I)'
_cod_data_source_file d1ra03106f2.cif
_cod_data_source_block 1sm
_cod_database_code 7243206
_shelx_shelxl_version_number 2018/3
_shelx_space_group_comment
;
The symmetry employed for this shelxl refinement is uniquely defined
by the following loop, which should always be used as a source of
symmetry information in preference to the above space-group names.
They are only intended as comments.
;
_shelx_estimated_absorpt_t_max 0.722
_shelx_estimated_absorpt_t_min 0.649
_olex2_refinement_description
;
1. Restrained distances
 N4-H4 = N2-H2
 0.86 with sigma of 0.01
 N3-H3A = N3-H3B = N1-H1B = N1-H1A
 0.89 with sigma of 0.01
 N5-O3 \\sim N5-O5 \\sim N5-O4
 with sigma of 0.02
 O10-O11 \\sim O10-O9
 with sigma of 0.01
 O11-O9 \\sim O11-O10
 with sigma of 0.01
 N7-O9 \\sim N7-O10 \\sim N7-O11
 with sigma of 0.02
 O9-O10 \\sim O9-O11
 with sigma of 0.01
 C2-C3 \\sim C2A-C3A
 with sigma of 0.02
 C2-C4 \\sim C2A-C4A
 with sigma of 0.04
 C2-C7 \\sim C2A-C7A
 with sigma of 0.02
 C3-C4 \\sim C3A-C4A
 with sigma of 0.02
 C3-C5 \\sim C3A-C5A
 with sigma of 0.04
 C2-C6 \\sim C2A-C6A
 with sigma of 0.04
 C3-C7 \\sim C3A-C7A
 with sigma of 0.04
 C4-C6 \\sim C4A-C6A
 with sigma of 0.04
 C5-C7 \\sim C5A-C7A
 with sigma of 0.04
 C4-C5 \\sim C4A-C5A
 with sigma of 0.02
 C1-C2 \\sim C1-C2A
 with sigma of 0.02
 C5-C6 \\sim C5A-C6A
 with sigma of 0.02
 C6-C7 \\sim C6A-C7A
 with sigma of 0.02
 C1-C3 \\sim C1-C3A
 with sigma of 0.04
 C1-C7 \\sim C1-C7A
 with sigma of 0.04
 O6-O7 \\sim O6A-O7A
 with sigma of 0.04
 O8-N6 \\sim O8A-N6A
 with sigma of 0.02
 O6-O8 \\sim O6A-O8A
 with sigma of 0.04
 O7-O8 \\sim O7A-O8A
 with sigma of 0.04
 O7-N6 \\sim O7A-N6A
 with sigma of 0.02
 O6-N6 \\sim O6A-N6A
 with sigma of 0.02
2. Restrained planarity
 O9, O10, O11, N7
 with sigma of 0.1
3. Uiso/Uaniso restraints and constraints
Uanis(N7) \\sim Ueq, Uanis(O9) \\sim Ueq, Uanis(O10) \\sim Ueq, Uanis(O11)
\\sim Ueq: with sigma of 0.01 and sigma for terminal atoms of 0.02
Uanis(C2A) \\sim Ueq, Uanis(C7A) \\sim Ueq, Uanis(C6A) \\sim Ueq, Uanis(C5A)
\\sim Ueq, Uanis(C4A) \\sim Ueq, Uanis(C3A) \\sim Ueq: with sigma of 0.01 and
sigma for terminal atoms of 0.02
Uanis(C2) \\sim Ueq, Uanis(C3) \\sim Ueq, Uanis(C4) \\sim Ueq, Uanis(C5) \\sim
Ueq, Uanis(C6) \\sim Ueq, Uanis(C7) \\sim Ueq: with sigma of 0.01 and sigma for
terminal atoms of 0.02
Uanis(N6) \\sim Ueq, Uanis(O6) \\sim Ueq, Uanis(O7) \\sim Ueq, Uanis(O8) \\sim
Ueq: with sigma of 0.01 and sigma for terminal atoms of 0.02
Uanis(N6A) \\sim Ueq, Uanis(O6A) \\sim Ueq, Uanis(O7A) \\sim Ueq, Uanis(O8A)
\\sim Ueq: with sigma of 0.01 and sigma for terminal atoms of 0.02
4. Rigid body (RIGU) restrains
 O9, O10, O11, N7
 with sigma for 1-2 distances of 0.0001 and sigma for 1-3 distances of 0.0001
 C1, C2, C3, C4, C5, C6, C7
 with sigma for 1-2 distances of 0.001 and sigma for 1-3 distances of 0.001
 C1, C2A, C3A, C4A, C5A, C6A, C7A
 with sigma for 1-2 distances of 0.001 and sigma for 1-3 distances of 0.001
 O6, O7, O8, N6
 with sigma for 1-2 distances of 0.001 and sigma for 1-3 distances of 0.001
 O6A, O7A, O8A, N6A
 with sigma for 1-2 distances of 0.001 and sigma for 1-3 distances of 0.001
5. Others
 Sof(C2A)=Sof(C3A)=Sof(H3AA)=Sof(C4A)=Sof(H4AA)=Sof(C5A)=Sof(H5A)=Sof(C6A)=
 Sof(H6A)=Sof(C7A)=Sof(H7A)=1-FVAR(1)
 Sof(C2)=Sof(C3)=Sof(H3)=Sof(C4)=Sof(H4A)=Sof(C5)=Sof(H5)=Sof(C6)=Sof(H6)=
 Sof(C7)=Sof(H7)=FVAR(1)
 Sof(O6A)=Sof(O7A)=Sof(O8A)=Sof(N6A)=1-FVAR(2)
 Sof(O6)=Sof(O7)=Sof(O8)=Sof(N6)=FVAR(2)
 Fixed Sof: O3(0.5) O4(0.5) O5(0.5) O9(0.5) O10(0.5) O11(0.5) N5(0.5) N7(0.5)
6.a Aromatic/amide H refined with riding coordinates:
 C3(H3), C3A(H3AA), C4(H4A), C4A(H4AA), C5(H5), C5A(H5A), C6(H6), C6A(H6A),
 C7(H7), C7A(H7A), C10(H10), C11(H11), C12(H12), C13(H13), C14(H14)
;
_olex2_submission_special_instructions 'No special instructions were received'

loop_
_space_group_symop_operation_xyz
'x, y, z'
'-x, y, -z+1/2'
'x+1/2, y+1/2, z'
'-x+1/2, y+1/2, -z+1/2'
'-x, -y, -z'
'x, -y, z-1/2'
'-x+1/2, -y+1/2, -z'
'x+1/2, -y+1/2, z-1/2'

loop_
_atom_site_label
_atom_site_type_symbol
_atom_site_fract_x
_atom_site_fract_y
_atom_site_fract_z
_atom_site_U_iso_or_equiv
_atom_site_adp_type
_atom_site_occupancy
_atom_site_site_symmetry_order
_atom_site_calc_flag
_atom_site_refinement_flags_posn
_atom_site_refinement_flags_adp
_atom_site_refinement_flags_occupancy
_atom_site_disorder_assembly
_atom_site_disorder_group
Sm1 Sm 0.500000 0.32085(2) 0.750000 0.05096(15) Uani 1 2 d S T P . .
O1 O 0.50945(13) 0.2241(2) 0.5761(3) 0.0555(8) Uani 1 1 d . . . . .
O2 O 0.41256(13) 0.2470(2) 0.6958(3) 0.0571(8) Uani 1 1 d . . . . .
O3 O 0.5053(3) 0.4807(4) 0.6899(6) 0.0485(15) Uani 0.5 1 d D . P A -1
O4 O 0.5132(3) 0.6191(4) 0.7103(7) 0.0621(18) Uani 0.5 1 d D . P A -1
O5 O 0.4969(3) 0.5417(4) 0.8717(6) 0.0525(15) Uani 0.5 1 d D . P A -1
O6 O 0.3635(10) 0.3516(6) 0.2310(14) 0.076(4) Uani 0.53(4) 1 d D U P B 1
O6A O 0.3405(12) 0.3699(15) 0.2506(15) 0.083(5) Uani 0.47(4) 1 d D U P B 2
O7 O 0.3554(8) 0.4771(12) 0.3144(14) 0.072(4) Uani 0.53(4) 1 d D U P B 1
O7A O 0.3541(12) 0.5049(17) 0.287(2) 0.100(6) Uani 0.47(4) 1 d D U P B 2
O8 O 0.3779(13) 0.4654(14) 0.1265(19) 0.074(5) Uani 0.53(4) 1 d D U P B 1
O8A O 0.3678(16) 0.4513(16) 0.107(2) 0.076(5) Uani 0.47(4) 1 d D U P B 2
O9 O 0.8094(6) 0.1874(10) 0.4729(17) 0.187(4) Uani 0.5 1 d D U P C -1
O10 O 0.7591(8) 0.3168(13) 0.448(3) 0.241(7) Uani 0.5 1 d D U P C -1
O11 O 0.7148(7) 0.1831(10) 0.4739(19) 0.189(5) Uani 0.5 1 d D U P C -1
N1 N 0.5639(2) 0.3726(3) 0.5901(6) 0.0803(15) Uani 1 1 d D . . . .
H1A H 0.550(2) 0.412(3) 0.532(4) 0.069(17) Uiso 1 1 d D . . . .
H1B H 0.5943(14) 0.395(4) 0.636(5) 0.082(19) Uiso 1 1 d D . . . .
N2 N 0.57596(19) 0.3029(3) 0.5127(6) 0.0786(15) Uani 1 1 d D . . . .
H2 H 0.596(2) 0.310(4) 0.454(5) 0.10(2) Uiso 1 1 d D . . . .
N3 N 0.42981(17) 0.3799(3) 0.5497(5) 0.0580(11) Uani 1 1 d D . . . .
H3A H 0.416(2) 0.4299(18) 0.570(5) 0.064(16) Uiso 1 1 d D . . . .
H3B H 0.445(2) 0.391(3) 0.480(3) 0.066(17) Uiso 1 1 d D . . . .
N4 N 0.38538(16) 0.3218(3) 0.5132(4) 0.0531(10) Uani 1 1 d D . . . .
H4 H 0.3650(18) 0.332(3) 0.440(3) 0.061(15) Uiso 1 1 d D . . . .
N5 N 0.4984(16) 0.5484(5) 0.7532(16) 0.047(2) Uani 0.5 1 d D . P A -1
N6 N 0.3640(11) 0.4330(8) 0.2231(16) 0.051(3) Uani 0.53(4) 1 d D U P B 1
N6A N 0.3565(13) 0.4430(12) 0.2169(19) 0.064(4) Uani 0.47(4) 1 d D U P B 2
N7 N 0.7604(7) 0.2291(11) 0.4574(16) 0.196(5) Uani 0.5 1 d D U P C -1
C1 C 0.54604(19) 0.2310(4) 0.5096(5) 0.0598(11) Uani 1 1 d D . . . .
C2 C 0.5583(16) 0.1547(9) 0.429(2) 0.073(4) Uani 0.54(3) 1 d D U P D 1
C2A C 0.5602(16) 0.1648(9) 0.423(2) 0.062(3) Uani 0.46(3) 1 d D U P D 2
C3 C 0.5428(8) 0.0707(8) 0.4605(14) 0.081(4) Uani 0.54(3) 1 d D U P D 1
H3 H 0.524070 0.064046 0.529470 0.098 Uiso 0.54(3) 1 calc R U P D 1
C3A C 0.5656(9) 0.0809(9) 0.4704(15) 0.074(4) Uani 0.46(3) 1 d D U P D 2
H3AA H 0.558697 0.067523 0.552486 0.089 Uiso 0.46(3) 1 calc R U P D 2
C4 C 0.5539(9) -0.0024(10) 0.3940(13) 0.095(4) Uani 0.54(3) 1 d D U P D 1
H4A H 0.544465 -0.057331 0.420566 0.114 Uiso 0.54(3) 1 calc R U P D 1
C4A C 0.5817(10) 0.0172(11) 0.3922(14) 0.087(4) Uani 0.46(3) 1 d D U P D 2
H4AA H 0.583354 -0.040899 0.417800 0.104 Uiso 0.46(3) 1 calc R U P D 2
C5 C 0.5788(8) 0.0061(13) 0.2896(15) 0.097(4) Uani 0.54(3) 1 d D U P D 1
H5 H 0.587986 -0.043280 0.246435 0.117 Uiso 0.54(3) 1 calc R U P D 1
C5A C 0.5951(9) 0.0411(15) 0.2770(15) 0.085(4) Uani 0.46(3) 1 d D U P D 2
H5A H 0.610088 -0.000448 0.228839 0.102 Uiso 0.46(3) 1 calc R U P D 2
C6 C 0.5906(9) 0.0872(15) 0.2472(18) 0.106(4) Uani 0.54(3) 1 d D U P D 1
H6 H 0.605445 0.093077 0.172116 0.127 Uiso 0.54(3) 1 calc R U P D 1
C6A C 0.5872(8) 0.1242(14) 0.2288(15) 0.084(4) Uani 0.46(3) 1 d D U P D 2
H6A H 0.592594 0.136467 0.145170 0.101 Uiso 0.46(3) 1 calc R U P D 2
C7 C 0.5804(9) 0.1602(12) 0.3161(15) 0.092(4) Uani 0.54(3) 1 d D U P D 1
H7 H 0.588496 0.214783 0.286037 0.110 Uiso 0.54(3) 1 calc R U P D 1
C7A C 0.5718(9) 0.1876(11) 0.3031(16) 0.076(4) Uani 0.46(3) 1 d D U P D 2
H7A H 0.568920 0.245109 0.274755 0.091 Uiso 0.46(3) 1 calc R U P D 2
C8 C 0.37956(17) 0.2571(3) 0.5924(5) 0.0461(10) Uani 1 1 d . . . . .
C9 C 0.33235(18) 0.1970(3) 0.5569(5) 0.0494(11) Uani 1 1 d . . . . .
C10 C 0.3039(2) 0.1881(4) 0.4329(6) 0.0664(14) Uani 1 1 d . . . . .
H10 H 0.313581 0.221465 0.366465 0.080 Uiso 1 1 calc R U . . .
C11 C 0.2610(2) 0.1299(5) 0.4067(7) 0.088(2) Uani 1 1 d . . . . .
H11 H 0.242237 0.123530 0.322430 0.105 Uiso 1 1 calc R U . . .
C12 C 0.2459(3) 0.0817(4) 0.5035(9) 0.092(2) Uani 1 1 d . . . . .
H12 H 0.216685 0.042926 0.485277 0.110 Uiso 1 1 calc R U . . .
C13 C 0.2736(3) 0.0900(4) 0.6278(8) 0.089(2) Uani 1 1 d . . . . .
H13 H 0.263541 0.056138 0.693396 0.107 Uiso 1 1 calc R U . . .
C14 C 0.3168(2) 0.1490(3) 0.6562(6) 0.0658(14) Uani 1 1 d . . . . .
H14 H 0.334970 0.156036 0.740806 0.079 Uiso 1 1 calc R U . . .

loop_
_atom_site_aniso_label
_atom_site_aniso_U_11
_atom_site_aniso_U_22
_atom_site_aniso_U_33
_atom_site_aniso_U_23
_atom_site_aniso_U_13
_atom_site_aniso_U_12
Sm1 0.03219(19) 0.03557(19) 0.0813(3) 0.000 -0.00093(15) 0.000
O1 0.0428(18) 0.0526(19) 0.072(2) 0.0034(17) 0.0127(16) -0.0111(15)
O2 0.0440(18) 0.059(2) 0.065(2) 0.0131(17) 0.0004(16) -0.0133(15)
O3 0.058(4) 0.038(4) 0.049(4) -0.008(3) 0.008(3) 0.000(3)
O4 0.073(5) 0.038(3) 0.075(5) 0.011(3) 0.011(3) -0.003(3)
O5 0.062(4) 0.052(4) 0.046(4) -0.006(3) 0.015(3) 0.003(3)
O6 0.091(9) 0.053(3) 0.091(6) 0.005(3) 0.029(6) -0.002(4)
O6A 0.088(11) 0.080(6) 0.078(6) 0.007(5) 0.010(5) -0.025(6)
O7 0.078(6) 0.065(6) 0.075(5) -0.004(4) 0.020(4) -0.004(6)
O7A 0.116(10) 0.086(7) 0.101(9) -0.012(7) 0.026(8) -0.028(8)
O8 0.073(11) 0.074(7) 0.078(6) 0.016(5) 0.024(7) -0.003(7)
O8A 0.078(11) 0.073(8) 0.076(6) 0.013(5) 0.007(6) -0.009(7)
O9 0.177(4) 0.207(6) 0.176(12) 0.032(7) 0.025(6) 0.014(4)
O10 0.182(6) 0.205(5) 0.34(2) 0.040(6) 0.045(9) 0.013(4)
O11 0.176(4) 0.205(5) 0.183(13) 0.021(7) 0.023(6) 0.009(4)
N1 0.048(3) 0.053(3) 0.140(5) 0.024(3) 0.017(3) -0.009(2)
N2 0.048(3) 0.063(3) 0.131(5) 0.022(3) 0.033(3) -0.002(2)
N3 0.042(2) 0.042(2) 0.089(3) 0.014(2) 0.009(2) -0.0065(18)
N4 0.041(2) 0.047(2) 0.068(3) 0.010(2) -0.0010(18) -0.0074(18)
N5 0.045(4) 0.041(4) 0.058(5) -0.025(14) 0.015(3) -0.014(11)
N6 0.037(7) 0.052(3) 0.062(4) 0.004(3) 0.004(4) -0.005(4)
N6A 0.044(8) 0.074(5) 0.067(5) 0.006(4) -0.011(4) -0.016(5)
N7 0.175(4) 0.204(5) 0.204(11) 0.030(5) 0.025(5) 0.012(4)
C1 0.035(2) 0.064(2) 0.078(3) 0.017(2) 0.004(2) 0.005(2)
C2 0.058(8) 0.073(3) 0.087(5) 0.015(4) 0.015(5) 0.014(4)
C2A 0.035(8) 0.069(3) 0.084(4) 0.017(3) 0.013(5) 0.006(5)
C3 0.077(8) 0.070(3) 0.100(6) 0.007(4) 0.024(6) 0.009(4)
C3A 0.072(9) 0.068(4) 0.083(6) 0.015(4) 0.021(6) 0.012(5)
C4 0.094(8) 0.078(4) 0.116(6) -0.002(4) 0.030(6) 0.013(5)
C4A 0.096(10) 0.074(4) 0.097(6) 0.010(4) 0.033(6) 0.014(6)
C5 0.092(8) 0.094(5) 0.108(6) -0.008(5) 0.024(5) 0.010(5)
C5A 0.086(9) 0.081(6) 0.094(6) 0.008(5) 0.031(6) 0.014(6)
C6 0.114(9) 0.101(6) 0.108(7) -0.001(4) 0.040(6) 0.012(6)
C6A 0.080(8) 0.085(6) 0.091(5) 0.013(4) 0.027(5) 0.013(5)
C7 0.092(9) 0.091(5) 0.098(6) 0.006(4) 0.033(6) 0.002(6)
C7A 0.068(8) 0.075(5) 0.089(5) 0.019(4) 0.027(5) 0.009(5)
C8 0.031(2) 0.044(2) 0.065(3) -0.002(2) 0.011(2) -0.0019(18)
C9 0.034(2) 0.042(3) 0.072(3) -0.002(2) 0.008(2) -0.0031(18)
C10 0.053(3) 0.064(3) 0.079(4) -0.010(3) 0.003(3) -0.011(3)
C11 0.057(4) 0.084(5) 0.114(5) -0.035(4) -0.009(3) -0.007(3)
C12 0.053(4) 0.057(4) 0.162(7) -0.016(4) 0.006(4) -0.017(3)
C13 0.064(4) 0.066(4) 0.139(6) 0.015(4) 0.023(4) -0.021(3)
C14 0.046(3) 0.057(3) 0.095(4) 0.007(3) 0.012(3) -0.012(2)

loop_
_atom_type_symbol
_atom_type_description
_atom_type_scat_dispersion_real
_atom_type_scat_dispersion_imag
_atom_type_scat_source
C C 0.0033 0.0016 'International Tables Vol C Tables 4.2.6.8 and 6.1.1.4'
H H 0.0000 0.0000 'International Tables Vol C Tables 4.2.6.8 and 6.1.1.4'
N N 0.0061 0.0033 'International Tables Vol C Tables 4.2.6.8 and 6.1.1.4'
O O 0.0106 0.0060 'International Tables Vol C Tables 4.2.6.8 and 6.1.1.4'
Sm Sm -0.1638 3.4418 'International Tables Vol C Tables 4.2.6.8 and 6.1.1.4'

loop_
_geom_angle_atom_site_label_1
_geom_angle_atom_site_label_2
_geom_angle_atom_site_label_3
_geom_angle
_geom_angle_site_symmetry_1
_geom_angle_site_symmetry_3
_geom_angle_publ_flag
O1 Sm1 O1 103.42(16) . 2_656 ?
O1 Sm1 O2 74.46(11) . . ?
O1 Sm1 O2 71.80(11) . 2_656 ?
O1 Sm1 O2 74.46(11) 2_656 2_656 ?
O1 Sm1 O2 71.80(11) 2_656 . ?
O1 Sm1 O3 113.12(15) . . ?
O1 Sm1 O3 143.45(15) 2_656 . ?
O1 Sm1 N1 63.28(15) . . ?
O1 Sm1 N1 145.64(14) 2_656 . ?
O1 Sm1 N1 63.28(15) 2_656 2_656 ?
O1 Sm1 N1 145.64(14) . 2_656 ?
O1 Sm1 N3 132.94(12) . 2_656 ?
O1 Sm1 N3 75.15(14) 2_656 2_656 ?
O1 Sm1 N3 132.94(12) 2_656 . ?
O1 Sm1 N3 75.15(14) . . ?
O2 Sm1 O2 124.17(16) 2_656 . ?
O2 Sm1 O3 115.31(17) 2_656 . ?
O2 Sm1 O3 118.43(16) . . ?
O2 Sm1 N1 71.28(15) . 2_656 ?
O2 Sm1 N1 127.22(16) 2_656 2_656 ?
O2 Sm1 N1 71.28(15) 2_656 . ?
O2 Sm1 N1 127.22(16) . . ?
O2 Sm1 N3 141.63(13) 2_656 . ?
O2 Sm1 N3 62.42(11) 2_656 2_656 ?
O2 Sm1 N3 141.63(13) . 2_656 ?
O2 Sm1 N3 62.42(11) . . ?
O3 Sm1 N1 85.95(19) . 2_656 ?
O3 Sm1 N1 59.02(18) . . ?
O3 Sm1 N3 61.76(16) . . ?
O3 Sm1 N3 79.13(17) . 2_656 ?
N1 Sm1 N1 144.7(2) . 2_656 ?
N1 Sm1 N3 91.14(18) . 2_656 ?
N1 Sm1 N3 76.82(16) 2_656 2_656 ?
N1 Sm1 N3 76.82(16) . . ?
N1 Sm1 N3 91.14(18) 2_656 . ?
N3 Sm1 N3 139.90(19) . 2_656 ?
C1 O1 Sm1 123.6(3) . . ?
C8 O2 Sm1 124.6(3) . . ?
N5 O3 Sm1 130.3(7) . . ?
Sm1 N1 H1A 116(4) . . ?
Sm1 N1 H1B 108(4) . . ?
H1A N1 H1B 108(5) . . ?
N2 N1 Sm1 110.6(3) . . ?
N2 N1 H1A 103(4) . . ?
N2 N1 H1B 111(4) . . ?
N1 N2 H2 122(4) . . ?
C1 N2 N1 118.3(5) . . ?
C1 N2 H2 118(5) . . ?
Sm1 N3 H3A 110(3) . . ?
Sm1 N3 H3B 114(4) . . ?
H3A N3 H3B 106(5) . . ?
N4 N3 Sm1 111.8(3) . . ?
N4 N3 H3A 107(4) . . ?
N4 N3 H3B 108(4) . . ?
N3 N4 H4 116(4) . . ?
C8 N4 N3 117.9(4) . . ?
C8 N4 H4 126(4) . . ?
O4 N5 O3 116.7(14) . . ?
O4 N5 O5 119.2(11) . . ?
O5 N5 O3 119.0(11) . . ?
O7 N6 O6 119.7(11) . . ?
O7 N6 O8 122.3(12) . . ?
O8 N6 O6 117.7(13) . . ?
O7A N6A O6A 118.6(14) . . ?
O7A N6A O8A 121.8(15) . . ?
O8A N6A O6A 119.0(16) . . ?
O9 N7 O11 118.7(10) . . ?
O10 N7 O9 119.2(10) . . ?
O10 N7 O11 121.1(10) . . ?
O1 C1 N2 121.0(5) . . ?
O1 C1 C2 119.2(11) . . ?
O1 C1 C2A 125.0(11) . . ?
N2 C1 C2 119.7(12) . . ?
N2 C1 C2A 114.0(11) . . ?
C3 C2 C1 119.7(12) . . ?
C7 C2 C1 125.3(12) . . ?
C7 C2 C3 114.8(11) . . ?
C3A C2A C1 117.0(12) . . ?
C3A C2A C7A 122.6(11) . . ?
C7A C2A C1 120.3(12) . . ?
C2 C3 H3 118.5 . . ?
C4 C3 C2 123.0(12) . . ?
C4 C3 H3 118.5 . . ?
C2A C3A H3AA 121.0 . . ?
C2A C3A C4A 118.1(12) . . ?
C4A C3A H3AA 121.0 . . ?
C3 C4 H4A 120.3 . . ?
C5 C4 C3 119.5(13) . . ?
C5 C4 H4A 120.3 . . ?
C3A C4A H4AA 120.7 . . ?
C5A C4A C3A 118.6(14) . . ?
C5A C4A H4AA 120.7 . . ?
C4 C5 H5 119.9 . . ?
C4 C5 C6 120.2(12) . . ?
C6 C5 H5 119.9 . . ?
C4A C5A H5A 118.7 . . ?
C4A C5A C6A 122.5(13) . . ?
C6A C5A H5A 118.7 . . ?
C5 C6 H6 120.0 . . ?
C5 C6 C7 119.9(13) . . ?
C7 C6 H6 120.0 . . ?
C5A C6A H6A 120.2 . . ?
C7A C6A C5A 119.7(13) . . ?
C7A C6A H6A 120.2 . . ?
C2 C7 H7 118.9 . . ?
C6 C7 C2 122.2(13) . . ?
C6 C7 H7 118.9 . . ?
C2A C7A H7A 121.0 . . ?
C6A C7A C2A 118.0(12) . . ?
C6A C7A H7A 121.0 . . ?
O2 C8 N4 121.0(4) . . ?
O2 C8 C9 120.5(4) . . ?
N4 C8 C9 118.5(4) . . ?
C10 C9 C8 123.5(4) . . ?
C10 C9 C14 119.7(4) . . ?
C14 C9 C8 116.8(4) . . ?
C9 C10 H10 119.9 . . ?
C9 C10 C11 120.3(6) . . ?
C11 C10 H10 119.9 . . ?
C10 C11 H11 119.8 . . ?
C12 C11 C10 120.3(6) . . ?
C12 C11 H11 119.8 . . ?
C11 C12 H12 119.9 . . ?
C11 C12 C13 120.3(6) . . ?
C13 C12 H12 119.9 . . ?
C12 C13 H13 119.9 . . ?
C12 C13 C14 120.1(6) . . ?
C14 C13 H13 119.9 . . ?
C9 C14 C13 119.2(6) . . ?
C9 C14 H14 120.4 . . ?
C13 C14 H14 120.4 . . ?

loop_
_geom_bond_atom_site_label_1
_geom_bond_atom_site_label_2
_geom_bond_distance
_geom_bond_site_symmetry_2
_geom_bond_publ_flag
Sm1 O1 2.395(3) . ?
Sm1 O1 2.395(3) 2_656 ?
Sm1 O2 2.420(3) 2_656 ?
Sm1 O2 2.420(3) . ?
Sm1 O3 2.542(7) . ?
Sm1 N1 2.620(5) . ?
Sm1 N1 2.620(5) 2_656 ?
Sm1 N3 2.644(4) . ?
Sm1 N3 2.644(4) 2_656 ?
O1 C1 1.239(6) . ?
O2 C8 1.250(5) . ?
O3 N5 1.261(10) . ?
O4 N5 1.254(11) . ?
O5 N5 1.255(13) . ?
O6 N6 1.251(10) . ?
O6A N6A 1.261(13) . ?
O7 N6 1.222(10) . ?
O7A N6A 1.207(12) . ?
O8 N6 1.230(11) . ?
O8A N6A 1.236(13) . ?
O9 N7 1.356(15) . ?
O10 N7 1.349(15) . ?
O11 N7 1.365(15) . ?
N1 H1A 0.886(10) . ?
N1 H1B 0.889(11) . ?
N1 N2 1.406(8) . ?
N2 H2 0.856(11) . ?
N2 C1 1.326(7) . ?
N3 H3A 0.888(10) . ?
N3 H3B 0.888(10) . ?
N3 N4 1.416(5) . ?
N4 H4 0.857(10) . ?
N4 C8 1.318(6) . ?
C1 C2 1.504(12) . ?
C1 C2A 1.442(12) . ?
C2 C3 1.400(15) . ?
C2 C7 1.393(14) . ?
C2A C3A 1.378(16) . ?
C2A C7A 1.388(14) . ?
C3 H3 0.9300 . ?
C3 C4 1.375(13) . ?
C3A H3AA 0.9300 . ?
C3A C4A 1.378(14) . ?
C4 H4A 0.9300 . ?
C4 C5 1.354(15) . ?
C4A H4AA 0.9300 . ?
C4A C5A 1.359(16) . ?
C5 H5 0.9300 . ?
C5 C6 1.370(17) . ?
C5A H5A 0.9300 . ?
C5A C6A 1.373(18) . ?
C6 H6 0.9300 . ?
C6 C7 1.380(15) . ?
C6A H6A 0.9300 . ?
C6A C7A 1.344(15) . ?
C7 H7 0.9300 . ?
C7A H7A 0.9300 . ?
C8 C9 1.484(6) . ?
C9 C10 1.375(7) . ?
C9 C14 1.384(7) . ?
C10 H10 0.9300 . ?
C10 C11 1.377(8) . ?
C11 H11 0.9300 . ?
C11 C12 1.360(10) . ?
C12 H12 0.9300 . ?
C12 C13 1.371(10) . ?
C13 H13 0.9300 . ?
C13 C14 1.392(8) . ?
C14 H14 0.9300 . ?

loop_
_geom_hbond_atom_site_label_D
_geom_hbond_atom_site_label_H
_geom_hbond_atom_site_label_A
_geom_hbond_distance_DH
_geom_hbond_distance_HA
_geom_hbond_distance_DA
_geom_hbond_angle_DHA
_geom_hbond_site_symmetry_A
_geom_hbond_publ_flag
N1 H1A O5 0.886(10) 2.07(3) 2.901(9) 156(5) 6_565 yes
N1 H1B O7A 0.889(11) 2.07(3) 2.90(2) 154(6) 5_666 yes
N2 H2 O8A 0.856(11) 2.48(6) 3.05(3) 125(5) 2_655 yes
N3 H3A O8 0.888(10) 2.00(2) 2.88(2) 174(5) 6_566 yes
N3 H3B O5 0.888(10) 2.13(3) 2.961(8) 155(5) 6_565 yes
N4 H4 O6 0.857(10) 2.21(3) 2.953(15) 145(5) . yes
N4 H4 O6A 0.857(10) 2.06(2) 2.884(14) 161(5) . yes

loop_
_geom_torsion_atom_site_label_1
_geom_torsion_atom_site_label_2
_geom_torsion_atom_site_label_3
_geom_torsion_atom_site_label_4
_geom_torsion
_geom_torsion_site_symmetry_1
_geom_torsion_site_symmetry_2
_geom_torsion_site_symmetry_3
_geom_torsion_site_symmetry_4
_geom_torsion_publ_flag
Sm1 O1 C1 N2 -14.0(7) . . . . ?
Sm1 O1 C1 C2 163.1(15) . . . . ?
Sm1 O1 C1 C2A 166.3(17) . . . . ?
Sm1 O2 C8 N4 -12.8(6) . . . . ?
Sm1 O2 C8 C9 168.0(3) . . . . ?
Sm1 O3 N5 O4 167.4(14) . . . . ?
Sm1 O3 N5 O5 13(4) . . . . ?
Sm1 N1 N2 C1 14.2(6) . . . . ?
Sm1 N3 N4 C8 11.3(5) . . . . ?
O1 C1 C2 C3 -21(4) . . . . ?
O1 C1 C2 C7 153(3) . . . . ?
O1 C1 C2A C3A -46(4) . . . . ?
O1 C1 C2A C7A 139(2) . . . . ?
O2 C8 C9 C10 -161.2(5) . . . . ?
O2 C8 C9 C14 19.6(7) . . . . ?
N1 N2 C1 O1 -2.2(8) . . . . ?
N1 N2 C1 C2 -179.2(15) . . . . ?
N1 N2 C1 C2A 177.6(16) . . . . ?
N2 C1 C2 C3 156(2) . . . . ?
N2 C1 C2 C7 -30(4) . . . . ?
N2 C1 C2A C3A 134(2) . . . . ?
N2 C1 C2A C7A -41(4) . . . . ?
N3 N4 C8 O2 -0.7(7) . . . . ?
N3 N4 C8 C9 178.5(4) . . . . ?
N4 C8 C9 C10 19.6(7) . . . . ?
N4 C8 C9 C14 -159.6(5) . . . . ?
C1 C2 C3 C4 -178.1(19) . . . . ?
C1 C2 C7 C6 180(2) . . . . ?
C1 C2A C3A C4A -177(2) . . . . ?
C1 C2A C7A C6A 177(2) . . . . ?
C2 C3 C4 C5 -3(3) . . . . ?
C2A C3A C4A C5A 5(3) . . . . ?
C3 C2 C7 C6 -6(4) . . . . ?
C3 C4 C5 C6 -3(3) . . . . ?
C3A C2A C7A C6A 2(5) . . . . ?
C3A C4A C5A C6A -8(3) . . . . ?
C4 C5 C6 C7 4(3) . . . . ?
C4A C5A C6A C7A 8(3) . . . . ?
C5 C6 C7 C2 0(4) . . . . ?
C5A C6A C7A C2A -5(3) . . . . ?
C7 C2 C3 C4 7(4) . . . . ?
C7A C2A C3A C4A -2(4) . . . . ?
C8 C9 C10 C11 178.9(5) . . . . ?
C8 C9 C14 C13 -178.4(5) . . . . ?
C9 C10 C11 C12 1.0(9) . . . . ?
C10 C9 C14 C13 2.2(8) . . . . ?
C10 C11 C12 C13 -0.6(10) . . . . ?
C11 C12 C13 C14 1.1(10) . . . . ?
C12 C13 C14 C9 -1.9(9) . . . . ?
C14 C9 C10 C11 -1.8(8) . . . . ?
